data_4126397
loop_
_publ_author_name
'Wang, Hao'
'Wu, Linlin'
'Lin, Zhenyang'
'Xie, Zuowei'

_publ_section_title
;
 Synthesis, Structure and Reactivity of a Borylene Cation [(NHSi)2B(CO)]+
 Stabilized by Three Neutral Ligands.
;
_journal_name_full 'Journal of the American Chemical Society'
_journal_paper_doi 10.1021/jacs.7b08667
_journal_year 2017
_chemical_formula_sum 'C38 H56 B11 Br N4 O6 Si2 W'
_chemical_formula_weight 1103.71
_space_group_crystal_system triclinic
_space_group_IT_number 2
_space_group_name_Hall '-P 1'
_space_group_name_H-M_alt 'P -1'
_symmetry_space_group_name_Hall '-P 1'
_symmetry_space_group_name_H-M 'P -1'
_atom_sites_solution_hydrogens geom
_audit_creation_method SHELXL-2014/6
_cell_angle_alpha 86.9024(11)
_cell_angle_beta 76.4450(9)
_cell_angle_gamma 70.4064(9)
_cell_formula_units_Z 2
_cell_length_a 11.7146(2)
_cell_length_b 13.9127(3)
_cell_length_c 16.7705(4)
_cell_measurement_reflns_used 174
_cell_measurement_temperature 296(2)
_cell_measurement_theta_max 15
_cell_measurement_theta_min 15
_cell_volume 2502.39(9)
_computing_cell_refinement 'BRUKER KAPPA APEXII DUO DIFFRACTOMETER'
_computing_data_collection 'BRUKER KAPPA APEXII DUO DIFFRACTOMETER'
_computing_data_reduction 'BRUKER KAPPA APEXII DUO DIFFRACTOMETER'
_computing_molecular_graphics 'BRUKER SHELXTL'
_computing_publication_material 'BRUKER SHELXTL'
_computing_structure_refinement 'SHELXL-2014/6 (Sheldrick, 2014)'
_diffrn_ambient_temperature 296(2)
_diffrn_measured_fraction_theta_full 0.999
_diffrn_measured_fraction_theta_max 0.999
_diffrn_measurement_device_type 'BRUKER KAPPA APEXII DUO DIFFRACTOMETER'
_diffrn_measurement_method 'PHI & OMEGA SCAN'
_diffrn_radiation_type MoK\a
_diffrn_radiation_wavelength 0.71073
_diffrn_reflns_av_R_equivalents 0.0375
_diffrn_reflns_av_unetI/netI 0.0349
_diffrn_reflns_Laue_measured_fraction_full 0.999
_diffrn_reflns_Laue_measured_fraction_max 0.999
_diffrn_reflns_limit_h_max 11
_diffrn_reflns_limit_h_min -14
_diffrn_reflns_limit_k_max 16
_diffrn_reflns_limit_k_min -16
_diffrn_reflns_limit_l_max 20
_diffrn_reflns_limit_l_min -20
_diffrn_reflns_number 32488
_diffrn_reflns_point_group_measured_fraction_full 0.999
_diffrn_reflns_point_group_measured_fraction_max 0.999
_diffrn_reflns_theta_full 25.242
_diffrn_reflns_theta_max 25.249
_diffrn_reflns_theta_min 1.896
_exptl_absorpt_coefficient_mu 3.200
_exptl_absorpt_correction_T_max 0.7456
_exptl_absorpt_correction_T_min 0.5887
_exptl_absorpt_correction_type multi-scan
_exptl_crystal_colour yellow
_exptl_crystal_density_diffrn 1.465
_exptl_crystal_description block
_exptl_crystal_F_000 1104
_exptl_crystal_size_max 0.500
_exptl_crystal_size_mid 0.400
_exptl_crystal_size_min 0.300
_refine_diff_density_max 1.622
_refine_diff_density_min -1.265
_refine_diff_density_rms 0.083
_refine_ls_extinction_method none
_refine_ls_goodness_of_fit_ref 1.017
_refine_ls_hydrogen_treatment constr
_refine_ls_matrix_type full
_refine_ls_number_parameters 568
_refine_ls_number_reflns 9052
_refine_ls_number_restraints 0
_refine_ls_restrained_S_all 1.017
_refine_ls_R_factor_all 0.0514
_refine_ls_R_factor_gt 0.0390
_refine_ls_shift/su_max 0.001
_refine_ls_shift/su_mean 0.000
_refine_ls_structure_factor_coef Fsqd
_refine_ls_weighting_details 'w=1/[\s^2^(Fo^2^)+(0.0560P)^2^+3.2789P] where P=(Fo^2^+2Fc^2^)/3'
_refine_ls_weighting_scheme calc
_refine_ls_wR_factor_gt 0.0989
_refine_ls_wR_factor_ref 0.1056
_reflns_Friedel_coverage 0.000
_reflns_number_gt 7542
_reflns_number_total 9052
_reflns_threshold_expression 'I > 2\s(I)'
_cod_data_source_file ja7b08667_si_004.cif
_cod_data_source_block 4
_cod_database_code 4126397
_shelx_space_group_comment
;
The symmetry employed for this shelxl refinement is uniquely defined
by the following loop, which should always be used as a source of
symmetry information in preference to the above space-group names.
They are only intended as comments.
;
_shelx_estimated_absorpt_t_min 0.298
_shelx_estimated_absorpt_t_max 0.447
_shelxl_version_number 2014/6

loop_
_space_group_symop_operation_xyz
'x, y, z'
'-x, -y, -z'

loop_
_atom_site_label
_atom_site_type_symbol
_atom_site_fract_x
_atom_site_fract_y
_atom_site_fract_z
_atom_site_U_iso_or_equiv
_atom_site_adp_type
_atom_site_occupancy
_atom_site_site_symmetry_order
_atom_site_calc_flag
_atom_site_refinement_flags_posn
_atom_site_refinement_flags_adp
W1 W 0.73704(2) 0.64013(2) 0.72821(2) 0.05304(9) Uani 1 1 d . .
Br1 Br 0.61086(7) 0.72053(6) 0.61197(4) 0.0873(2) Uani 1 1 d . .
Si1 Si 0.22007(10) -0.02775(8) 0.70786(7) 0.0331(2) Uani 1 1 d . .
Si2 Si 0.23694(11) 0.15762(8) 0.79201(7) 0.0352(2) Uani 1 1 d . .
N1 N 0.2307(3) -0.0710(3) 0.6056(2) 0.0362(8) Uani 1 1 d . .
N2 N 0.2129(3) -0.1554(2) 0.7161(2) 0.0347(7) Uani 1 1 d . .
N3 N 0.2638(3) 0.2789(2) 0.7708(2) 0.0378(8) Uani 1 1 d . .
N4 N 0.2519(4) 0.2033(3) 0.8867(2) 0.0417(8) Uani 1 1 d . .
C1 C 0.0582(4) 0.0685(3) 0.7525(3) 0.0376(9) Uani 1 1 d . .
C2 C 0.0689(4) 0.1721(3) 0.7951(3) 0.0370(9) Uani 1 1 d . .
C11 C 0.2720(4) -0.0421(3) 0.5190(3) 0.0403(10) Uani 1 1 d . .
C12 C 0.3996(9) -0.1106(7) 0.4826(5) 0.171(6) Uani 1 1 d . .
H12A H 0.4002 -0.1797 0.4825 0.257 Uiso 1 1 calc R U
H12B H 0.4258 -0.0912 0.4274 0.257 Uiso 1 1 calc R U
H12C H 0.4555 -0.1052 0.5145 0.257 Uiso 1 1 calc R U
C13 C 0.1886(12) -0.0478(13) 0.4679(6) 0.244(9) Uani 1 1 d . .
H13A H 0.1858 -0.1160 0.4679 0.366 Uiso 1 1 calc R U
H13B H 0.1064 -0.0012 0.4895 0.366 Uiso 1 1 calc R U
H13C H 0.2188 -0.0301 0.4127 0.366 Uiso 1 1 calc R U
C14 C 0.2748(11) 0.0615(6) 0.5181(4) 0.144(5) Uani 1 1 d . .
H14A H 0.3291 0.0664 0.5514 0.217 Uiso 1 1 calc R U
H14B H 0.3047 0.0789 0.4628 0.217 Uiso 1 1 calc R U
H14C H 0.1923 0.1078 0.5395 0.217 Uiso 1 1 calc R U
C15 C 0.2255(3) -0.1615(3) 0.6353(2) 0.0335(9) Uani 1 1 d . .
C16 C 0.2236(4) -0.2470(3) 0.5868(3) 0.0398(10) Uani 1 1 d . .
C17 C 0.3302(5) -0.3290(4) 0.5567(3) 0.0538(12) Uani 1 1 d . .
H17A H 0.4059 -0.3329 0.5677 0.065 Uiso 1 1 calc R U
C18 C 0.3225(7) -0.4050(4) 0.5101(4) 0.0710(16) Uani 1 1 d . .
H18A H 0.3937 -0.4598 0.4891 0.085 Uiso 1 1 calc R U
C19 C 0.2121(8) -0.4003(5) 0.4948(4) 0.082(2) Uani 1 1 d . .
H19A H 0.2081 -0.4520 0.4638 0.098 Uiso 1 1 calc R U
C20 C 0.1075(7) -0.3208(6) 0.5245(4) 0.0761(18) Uani 1 1 d . .
H20A H 0.0321 -0.3184 0.5139 0.091 Uiso 1 1 calc R U
C21 C 0.1125(5) -0.2429(4) 0.5706(3) 0.0553(12) Uani 1 1 d . .
H21A H 0.0408 -0.1881 0.5904 0.066 Uiso 1 1 calc R U
C22 C 0.2091(4) -0.2359(3) 0.7790(3) 0.0388(9) Uani 1 1 d . .
C23 C 0.0995(4) -0.2730(4) 0.7812(3) 0.0529(12) Uani 1 1 d . .
H23A H 0.0988 -0.3243 0.8217 0.079 Uiso 1 1 calc R U
H23B H 0.0231 -0.2166 0.7949 0.079 Uiso 1 1 calc R U
H23C H 0.1079 -0.3013 0.7283 0.079 Uiso 1 1 calc R U
C24 C 0.3310(4) -0.3244(4) 0.7606(3) 0.0524(12) Uani 1 1 d . .
H24A H 0.3280 -0.3755 0.8011 0.079 Uiso 1 1 calc R U
H24B H 0.3438 -0.3532 0.7072 0.079 Uiso 1 1 calc R U
H24C H 0.3984 -0.3003 0.7620 0.079 Uiso 1 1 calc R U
C25 C 0.1937(6) -0.1863(4) 0.8616(3) 0.0595(13) Uani 1 1 d . .
H25A H 0.1908 -0.2352 0.9040 0.089 Uiso 1 1 calc R U
H25B H 0.2629 -0.1633 0.8597 0.089 Uiso 1 1 calc R U
H25C H 0.1178 -0.1292 0.8729 0.089 Uiso 1 1 calc R U
C26 C 0.2923(5) 0.3434(3) 0.6995(3) 0.0481(11) Uani 1 1 d . .
C27 C 0.4291(7) 0.3306(6) 0.6821(4) 0.096(2) Uani 1 1 d . .
H27A H 0.4491 0.3714 0.6365 0.144 Uiso 1 1 calc R U
H27B H 0.4477 0.3519 0.7296 0.144 Uiso 1 1 calc R U
H27C H 0.4774 0.2601 0.6692 0.144 Uiso 1 1 calc R U
C28 C 0.2646(7) 0.3030(4) 0.6271(3) 0.0697(17) Uani 1 1 d . .
H28A H 0.2817 0.3424 0.5798 0.104 Uiso 1 1 calc R U
H28B H 0.3160 0.2328 0.6161 0.104 Uiso 1 1 calc R U
H28C H 0.1785 0.3079 0.6393 0.104 Uiso 1 1 calc R U
C29 C 0.2100(7) 0.4538(4) 0.7166(3) 0.081(2) Uani 1 1 d . .
H29A H 0.2297 0.4938 0.6703 0.121 Uiso 1 1 calc R U
H29B H 0.1243 0.4584 0.7261 0.121 Uiso 1 1 calc R U
H29C H 0.2240 0.4791 0.7643 0.121 Uiso 1 1 calc R U
C30 C 0.2714(4) 0.2857(3) 0.8487(3) 0.0370(9) Uani 1 1 d . .
C31 C 0.2885(4) 0.3725(3) 0.8878(3) 0.0402(10) Uani 1 1 d . .
C32 C 0.4049(5) 0.3750(4) 0.8885(3) 0.0580(13) Uani 1 1 d . .
H32A H 0.4763 0.3231 0.8630 0.070 Uiso 1 1 calc R U
C33 C 0.4130(6) 0.4569(5) 0.9282(4) 0.0698(16) Uani 1 1 d . .
H33A H 0.4910 0.4599 0.9287 0.084 Uiso 1 1 calc R U
C34 C 0.3099(7) 0.5319(4) 0.9659(3) 0.0709(17) Uani 1 1 d . .
H34A H 0.3173 0.5851 0.9932 0.085 Uiso 1 1 calc R U
C35 C 0.1950(6) 0.5303(4) 0.9641(3) 0.0641(15) Uani 1 1 d . .
H35A H 0.1242 0.5826 0.9898 0.077 Uiso 1 1 calc R U
C36 C 0.1831(5) 0.4503(4) 0.9239(3) 0.0503(11) Uani 1 1 d . .
H36A H 0.1049 0.4496 0.9216 0.060 Uiso 1 1 calc R U
C37 C 0.2765(5) 0.1619(4) 0.9673(3) 0.0542(12) Uani 1 1 d . .
C38 C 0.2402(10) 0.0685(6) 0.9820(5) 0.119(3) Uani 1 1 d . .
H38A H 0.2554 0.0407 1.0337 0.178 Uiso 1 1 calc R U
H38B H 0.1534 0.0857 0.9831 0.178 Uiso 1 1 calc R U
H38C H 0.2884 0.0189 0.9388 0.178 Uiso 1 1 calc R U
C39 C 0.4156(7) 0.1330(6) 0.9622(5) 0.109(3) Uani 1 1 d . .
H39A H 0.4396 0.1929 0.9527 0.163 Uiso 1 1 calc R U
H39B H 0.4336 0.1036 1.0129 0.163 Uiso 1 1 calc R U
H39C H 0.4612 0.0843 0.9180 0.163 Uiso 1 1 calc R U
C40 C 0.2057(8) 0.2406(6) 1.0367(4) 0.099(2) Uani 1 1 d . .
H40A H 0.2305 0.3001 1.0259 0.148 Uiso 1 1 calc R U
H40B H 0.1179 0.2593 1.0403 0.148 Uiso 1 1 calc R U
H40C H 0.2240 0.2122 1.0875 0.148 Uiso 1 1 calc R U
C41 C 0.4652(5) -0.0092(4) 0.7262(4) 0.0625(15) Uani 1 1 d . .
C42 C 0.6567(5) 0.5293(5) 0.7367(4) 0.0655(14) Uani 1 1 d . .
C43 C 0.8851(6) 0.5525(5) 0.6419(4) 0.0663(15) Uani 1 1 d . .
C44 C 0.8375(5) 0.5793(5) 0.8079(4) 0.0686(15) Uani 1 1 d . .
C45 C 0.8003(5) 0.7608(5) 0.7134(4) 0.0697(16) Uani 1 1 d . .
C46 C 0.5958(6) 0.7197(6) 0.8205(4) 0.082(2) Uani 1 1 d . .
B3 B 0.0277(5) 0.1826(4) 0.7021(3) 0.0456(12) Uani 1 1 d . .
H3 H 0.0873 0.1954 0.6441 0.055 Uiso 1 1 calc R U
B4 B -0.0653(5) 0.1031(5) 0.7073(4) 0.0558(15) Uani 1 1 d . .
H4 H -0.0674 0.0645 0.6524 0.067 Uiso 1 1 calc R U
B5 B -0.0730(5) 0.0438(4) 0.8033(4) 0.0519(14) Uani 1 1 d . .
H5 H -0.0799 -0.0333 0.8108 0.062 Uiso 1 1 calc R U
B6 B 0.0154(5) 0.0863(4) 0.8574(3) 0.0434(12) Uani 1 1 d . .
H6 H 0.0669 0.0369 0.8997 0.052 Uiso 1 1 calc R U
B7 B -0.0482(5) 0.2803(4) 0.7799(4) 0.0522(14) Uani 1 1 d . .
H7 H -0.0397 0.3568 0.7723 0.063 Uiso 1 1 calc R U
B8 B -0.1359(6) 0.2370(5) 0.7242(4) 0.0634(16) Uani 1 1 d . .
H8 H -0.1844 0.2857 0.6803 0.076 Uiso 1 1 calc R U
B9 B -0.2001(5) 0.1517(5) 0.7884(5) 0.0678(18) Uani 1 1 d . .
H9 H -0.2908 0.1459 0.7866 0.081 Uiso 1 1 calc R U
B10 B -0.1490(5) 0.1406(5) 0.8811(4) 0.0584(15) Uani 1 1 d . .
H10 H -0.2065 0.1267 0.9396 0.070 Uiso 1 1 calc R U
B11 B -0.0556(5) 0.2203(4) 0.8760(3) 0.0489(13) Uani 1 1 d . .
H11 H -0.0513 0.2580 0.9307 0.059 Uiso 1 1 calc R U
B12 B -0.1879(6) 0.2600(5) 0.8334(4) 0.0621(16) Uani 1 1 d . .
H12 H -0.2713 0.3241 0.8608 0.074 Uiso 1 1 calc R U
B13 B 0.3308(5) 0.0283(4) 0.7397(3) 0.0424(12) Uani 1 1 d . .
O1 O 0.5611(5) -0.0336(4) 0.7221(4) 0.1172(19) Uani 1 1 d . .
O2 O 0.6086(5) 0.4708(4) 0.7401(4) 0.1070(18) Uani 1 1 d . .
O3 O 0.9691(5) 0.4999(4) 0.5981(3) 0.1002(16) Uani 1 1 d . .
O4 O 0.8980(4) 0.5444(4) 0.8539(3) 0.0906(15) Uani 1 1 d . .
O5 O 0.8333(4) 0.8296(4) 0.7054(4) 0.1034(17) Uani 1 1 d . .
O6 O 0.5208(5) 0.7617(6) 0.8749(4) 0.145(3) Uani 1 1 d . .

loop_
_atom_site_aniso_label
_atom_site_aniso_U_11
_atom_site_aniso_U_22
_atom_site_aniso_U_33
_atom_site_aniso_U_23
_atom_site_aniso_U_13
_atom_site_aniso_U_12
W1 0.05162(13) 0.06749(16) 0.04391(13) -0.00028(9) -0.01423(9) -0.02234(10)
Br1 0.0951(5) 0.1322(6) 0.0659(4) 0.0397(4) -0.0442(3) -0.0662(4)
Si1 0.0385(6) 0.0254(6) 0.0350(6) -0.0055(5) -0.0058(5) -0.0108(5)
Si2 0.0463(6) 0.0253(6) 0.0359(6) -0.0029(5) -0.0098(5) -0.0136(5)
N1 0.0459(19) 0.0309(19) 0.0331(18) -0.0034(15) -0.0071(15) -0.0154(15)
N2 0.0443(19) 0.0268(18) 0.0340(18) -0.0032(14) -0.0078(15) -0.0134(15)
N3 0.054(2) 0.0285(18) 0.0315(18) -0.0052(14) -0.0037(15) -0.0184(16)
N4 0.062(2) 0.035(2) 0.0343(19) 0.0032(15) -0.0146(17) -0.0233(18)
C1 0.039(2) 0.031(2) 0.041(2) -0.0094(18) -0.0073(18) -0.0096(18)
C2 0.046(2) 0.024(2) 0.038(2) -0.0040(17) -0.0070(18) -0.0092(18)
C11 0.047(2) 0.038(2) 0.036(2) 0.0015(19) -0.0109(19) -0.013(2)
C12 0.159(8) 0.112(7) 0.105(6) 0.054(5) 0.085(6) 0.048(6)
C13 0.259(13) 0.52(2) 0.138(8) 0.225(13) -0.162(9) -0.322(17)
C14 0.286(13) 0.086(5) 0.053(4) -0.017(4) 0.045(6) -0.106(7)
C15 0.0304(19) 0.031(2) 0.039(2) -0.0056(17) -0.0060(16) -0.0100(16)
C16 0.050(2) 0.036(2) 0.040(2) -0.0043(19) -0.0116(19) -0.021(2)
C17 0.063(3) 0.045(3) 0.055(3) -0.012(2) -0.013(2) -0.018(2)
C18 0.104(5) 0.043(3) 0.065(4) -0.018(3) -0.014(3) -0.023(3)
C19 0.139(6) 0.072(4) 0.061(4) -0.011(3) -0.027(4) -0.065(5)
C20 0.100(5) 0.097(5) 0.069(4) 0.004(4) -0.036(4) -0.071(4)
C21 0.060(3) 0.062(3) 0.056(3) -0.002(2) -0.015(2) -0.034(3)
C22 0.046(2) 0.028(2) 0.040(2) 0.0034(18) -0.0084(19) -0.0114(18)
C23 0.050(3) 0.045(3) 0.060(3) 0.007(2) -0.005(2) -0.018(2)
C24 0.052(3) 0.042(3) 0.054(3) 0.005(2) -0.010(2) -0.006(2)
C25 0.092(4) 0.046(3) 0.039(3) 0.000(2) -0.012(3) -0.021(3)
C26 0.072(3) 0.038(3) 0.037(2) -0.002(2) -0.002(2) -0.030(2)
C27 0.096(5) 0.138(7) 0.067(4) 0.000(4) 0.012(4) -0.076(5)
C28 0.122(5) 0.061(3) 0.036(3) 0.004(2) -0.008(3) -0.050(4)
C29 0.148(6) 0.034(3) 0.050(3) 0.010(2) -0.009(3) -0.029(3)
C30 0.041(2) 0.031(2) 0.039(2) -0.0082(18) -0.0071(18) -0.0126(18)
C31 0.054(3) 0.035(2) 0.037(2) -0.0044(19) -0.0113(19) -0.020(2)
C32 0.056(3) 0.056(3) 0.066(3) -0.013(3) -0.014(2) -0.023(2)
C33 0.087(4) 0.069(4) 0.080(4) 0.002(3) -0.042(3) -0.045(3)
C34 0.122(5) 0.050(3) 0.058(3) -0.010(3) -0.034(3) -0.040(4)
C35 0.095(4) 0.039(3) 0.049(3) -0.017(2) -0.008(3) -0.014(3)
C36 0.059(3) 0.045(3) 0.044(3) -0.010(2) -0.004(2) -0.017(2)
C37 0.085(4) 0.047(3) 0.041(3) 0.008(2) -0.030(2) -0.024(3)
C38 0.243(11) 0.090(5) 0.091(5) 0.055(4) -0.103(6) -0.105(6)
C39 0.111(6) 0.106(6) 0.122(6) 0.042(5) -0.071(5) -0.028(5)
C40 0.147(7) 0.100(5) 0.041(3) 0.006(3) -0.025(4) -0.028(5)
C41 0.052(3) 0.040(3) 0.098(4) -0.027(3) -0.028(3) -0.006(2)
C42 0.055(3) 0.063(4) 0.073(4) 0.006(3) -0.009(3) -0.018(3)
C43 0.070(4) 0.085(4) 0.054(3) -0.005(3) -0.012(3) -0.039(3)
C44 0.062(3) 0.078(4) 0.053(3) -0.020(3) -0.004(3) -0.009(3)
C45 0.051(3) 0.076(4) 0.089(4) -0.001(3) -0.028(3) -0.022(3)
C46 0.060(3) 0.125(6) 0.065(4) -0.023(4) -0.021(3) -0.025(4)
B3 0.049(3) 0.040(3) 0.042(3) -0.004(2) -0.011(2) -0.006(2)
B4 0.041(3) 0.058(4) 0.065(4) -0.018(3) -0.016(3) -0.007(3)
B5 0.042(3) 0.044(3) 0.067(4) -0.015(3) -0.001(3) -0.016(2)
B6 0.050(3) 0.037(3) 0.039(3) -0.007(2) 0.002(2) -0.017(2)
B7 0.057(3) 0.032(3) 0.054(3) 0.000(2) -0.009(3) 0.000(2)
B8 0.055(3) 0.058(4) 0.067(4) -0.007(3) -0.020(3) 0.000(3)
B9 0.037(3) 0.073(4) 0.084(5) -0.024(4) -0.010(3) -0.005(3)
B10 0.047(3) 0.053(4) 0.065(4) -0.010(3) 0.006(3) -0.016(3)
B11 0.054(3) 0.034(3) 0.048(3) -0.013(2) 0.001(2) -0.008(2)
B12 0.049(3) 0.046(3) 0.075(4) -0.017(3) -0.002(3) -0.002(3)
B13 0.044(3) 0.030(3) 0.056(3) -0.010(2) -0.009(2) -0.015(2)
O1 0.077(3) 0.097(4) 0.173(6) -0.028(4) -0.033(4) -0.016(3)
O2 0.079(3) 0.073(3) 0.172(6) 0.018(3) -0.018(3) -0.039(3)
O3 0.082(3) 0.129(4) 0.081(3) -0.037(3) 0.010(3) -0.037(3)
O4 0.086(3) 0.105(4) 0.059(2) -0.006(2) -0.035(2) 0.010(3)
O5 0.074(3) 0.072(3) 0.173(6) -0.002(3) -0.041(3) -0.026(3)
O6 0.073(3) 0.237(8) 0.101(4) -0.092(5) -0.004(3) -0.018(4)

loop_
_atom_type_symbol
_atom_type_description
_atom_type_scat_dispersion_real
_atom_type_scat_dispersion_imag
_atom_type_scat_source
C C 0.0033 0.0016 'International Tables Vol C Tables 4.2.6.8 and 6.1.1.4'
H H 0.0000 0.0000 'International Tables Vol C Tables 4.2.6.8 and 6.1.1.4'
B B 0.0013 0.0007 'International Tables Vol C Tables 4.2.6.8 and 6.1.1.4'
N N 0.0061 0.0033 'International Tables Vol C Tables 4.2.6.8 and 6.1.1.4'
O O 0.0106 0.0060 'International Tables Vol C Tables 4.2.6.8 and 6.1.1.4'
Si Si 0.0817 0.0704 'International Tables Vol C Tables 4.2.6.8 and 6.1.1.4'
Br Br -0.2901 2.4595 'International Tables Vol C Tables 4.2.6.8 and 6.1.1.4'
W W -0.8490 6.8722 'International Tables Vol C Tables 4.2.6.8 and 6.1.1.4'

loop_
_geom_angle_atom_site_label_1
_geom_angle_atom_site_label_2
_geom_angle_atom_site_label_3
_geom_angle
C44 W1 C46 89.9(2)
C44 W1 C45 91.9(3)
C46 W1 C45 88.9(3)
C44 W1 C42 94.7(3)
C46 W1 C42 89.2(3)
C45 W1 C42 173.1(2)
C44 W1 C43 85.9(2)
C46 W1 C43 175.5(3)
C45 W1 C43 92.7(2)
C42 W1 C43 89.8(2)
C44 W1 Br1 176.76(16)
C46 W1 Br1 93.20(18)
C45 W1 Br1 87.19(17)
C42 W1 Br1 86.33(17)
C43 W1 Br1 91.06(17)
N2 Si1 N1 72.86(15)
N2 Si1 B13 130.5(2)
N1 Si1 B13 126.4(2)
N2 Si1 C1 109.64(17)
N1 Si1 C1 111.10(17)
B13 Si1 C1 103.75(19)
N2 Si1 C15 36.25(15)
N1 Si1 C15 36.62(15)
B13 Si1 C15 139.82(19)
C1 Si1 C15 116.40(16)
N4 Si2 N3 72.97(16)
N4 Si2 C2 111.41(18)
N3 Si2 C2 110.74(17)
N4 Si2 B13 126.1(2)
N3 Si2 B13 128.4(2)
C2 Si2 B13 104.55(19)
N4 Si2 C30 36.55(15)
N3 Si2 C30 36.43(15)
C2 Si2 C30 117.17(16)
B13 Si2 C30 138.27(19)
C15 N1 C11 129.7(3)
C15 N1 Si1 89.9(2)
C11 N1 Si1 137.6(3)
C15 N2 C22 129.3(3)
C15 N2 Si1 90.6(2)
C22 N2 Si1 139.7(3)
C30 N3 C26 129.4(3)
C30 N3 Si2 89.8(3)
C26 N3 Si2 139.9(3)
C30 N4 C37 128.9(4)
C30 N4 Si2 90.1(3)
C37 N4 Si2 138.4(3)
C2 C1 B4 110.5(3)
C2 C1 B5 110.5(3)
B4 C1 B5 62.3(3)
C2 C1 B6 60.6(3)
B4 C1 B6 113.3(4)
B5 C1 B6 62.4(3)
C2 C1 B3 60.5(3)
B4 C1 B3 62.6(3)
B5 C1 B3 113.5(4)
B6 C1 B3 112.2(3)
C2 C1 Si1 111.3(3)
B4 C1 Si1 125.7(3)
B5 C1 Si1 128.0(3)
B6 C1 Si1 116.7(3)
B3 C1 Si1 113.4(3)
C1 C2 B11 110.3(3)
C1 C2 B7 110.4(3)
B11 C2 B7 62.2(3)
C1 C2 B3 60.6(3)
B11 C2 B3 113.2(4)
B7 C2 B3 62.4(3)
C1 C2 B6 60.5(3)
B11 C2 B6 62.4(3)
B7 C2 B6 113.3(4)
B3 C2 B6 112.2(3)
C1 C2 Si2 111.5(3)
B11 C2 Si2 125.9(3)
B7 C2 Si2 127.9(3)
B3 C2 Si2 116.6(3)
B6 C2 Si2 113.6(3)
C14 C11 C13 108.6(8)
C14 C11 C12 107.9(7)
C13 C11 C12 108.9(9)
C14 C11 N1 109.6(4)
C13 C11 N1 111.9(4)
C12 C11 N1 109.9(4)
N2 C15 N1 106.6(3)
N2 C15 C16 127.7(4)
N1 C15 C16 125.5(4)
N2 C15 Si1 53.12(19)
N1 C15 Si1 53.49(19)
C16 C15 Si1 177.5(3)
C21 C16 C17 119.7(4)
C21 C16 C15 118.2(4)
C17 C16 C15 122.1(4)
C16 C17 C18 119.1(5)
C19 C18 C17 120.6(6)
C20 C19 C18 120.5(5)
C19 C20 C21 120.2(6)
C16 C21 C20 119.8(5)
N2 C22 C24 109.9(3)
N2 C22 C25 106.5(3)
C24 C22 C25 109.1(4)
N2 C22 C23 110.8(4)
C24 C22 C23 110.6(4)
C25 C22 C23 110.0(4)
N3 C26 C28 106.7(4)
N3 C26 C27 108.3(5)
C28 C26 C27 109.5(5)
N3 C26 C29 110.7(4)
C28 C26 C29 108.9(5)
C27 C26 C29 112.5(5)
N3 C30 N4 107.1(3)
N3 C30 C31 126.6(4)
N4 C30 C31 126.1(4)
N3 C30 Si2 53.8(2)
N4 C30 Si2 53.3(2)
C31 C30 Si2 177.6(3)
C36 C31 C32 120.7(4)
C36 C31 C30 117.4(4)
C32 C31 C30 121.8(4)
C31 C32 C33 118.5(5)
C34 C33 C32 121.1(5)
C33 C34 C35 120.4(5)
C34 C35 C36 120.1(5)
C31 C36 C35 119.1(5)
C38 C37 N4 108.3(4)
C38 C37 C40 110.9(6)
N4 C37 C40 111.3(4)
C38 C37 C39 109.1(6)
N4 C37 C39 108.4(5)
C40 C37 C39 108.8(5)
O1 C41 B13 174.5(7)
O2 C42 W1 177.2(6)
O3 C43 W1 175.5(6)
O4 C44 W1 178.8(6)
O5 C45 W1 178.6(5)
O6 C46 W1 176.3(6)
C2 B3 C1 58.9(3)
C2 B3 B8 106.0(4)
C1 B3 B8 105.4(4)
C2 B3 B4 105.8(4)
C1 B3 B4 58.1(3)
B8 B3 B4 60.1(3)
C2 B3 B7 58.7(3)
C1 B3 B7 106.1(4)
B8 B3 B7 60.8(3)
B4 B3 B7 108.5(4)
C1 B4 B5 58.9(3)
C1 B4 B8 105.8(4)
B5 B4 B8 108.7(4)
C1 B4 B3 59.3(3)
B5 B4 B3 108.0(4)
B8 B4 B3 59.4(3)
C1 B4 B9 105.7(4)
B5 B4 B9 60.2(4)
B8 B4 B9 60.5(4)
B3 B4 B9 107.8(4)
C1 B5 B4 58.7(3)
C1 B5 B10 105.6(4)
B4 B5 B10 108.0(4)
C1 B5 B6 59.2(3)
B4 B5 B6 107.8(4)
B10 B5 B6 59.8(3)
C1 B5 B9 105.7(4)
B4 B5 B9 60.3(4)
B10 B5 B9 59.9(4)
B6 B5 B9 107.7(4)
C1 B6 C2 59.0(2)
C1 B6 B10 105.3(4)
C2 B6 B10 105.6(4)
C1 B6 B5 58.5(3)
C2 B6 B5 106.1(4)
B10 B6 B5 60.1(3)
C1 B6 B11 106.0(4)
C2 B6 B11 58.5(3)
B10 B6 B11 60.4(3)
B5 B6 B11 108.6(4)
C2 B7 B11 58.7(3)
C2 B7 B12 104.8(4)
B11 B7 B12 59.7(4)
C2 B7 B3 58.9(3)
B11 B7 B3 107.5(4)
B12 B7 B3 107.3(4)
C2 B7 B8 104.9(4)
B11 B7 B8 108.1(4)
B12 B7 B8 60.5(4)
B3 B7 B8 59.1(3)
B3 B8 B4 60.5(3)
B3 B8 B7 60.2(3)
B4 B8 B7 108.4(4)
B3 B8 B9 108.2(4)
B4 B8 B9 60.0(4)
B7 B8 B9 107.6(5)
B3 B8 B12 107.1(4)
B4 B8 B12 107.2(5)
B7 B8 B12 59.3(3)
B9 B8 B12 59.5(4)
B10 B9 B5 59.9(4)
B10 B9 B12 59.6(4)
B5 B9 B12 107.4(4)
B10 B9 B4 107.4(4)
B5 B9 B4 59.4(3)
B12 B9 B4 107.6(5)
B10 B9 B8 107.9(5)
B5 B9 B8 107.2(4)
B12 B9 B8 60.4(4)
B4 B9 B8 59.5(4)
B12 B10 B6 107.7(4)
B12 B10 B9 60.4(4)
B6 B10 B9 108.3(4)
B12 B10 B5 108.3(5)
B6 B10 B5 60.1(3)
B9 B10 B5 60.2(4)
B12 B10 B11 59.6(3)
B6 B10 B11 60.0(3)
B9 B10 B11 108.3(5)
B5 B10 B11 108.3(4)
C2 B11 B12 105.5(4)
C2 B11 B7 59.1(3)
B12 B11 B7 60.3(4)
C2 B11 B6 59.1(3)
B12 B11 B6 107.3(4)
B7 B11 B6 108.0(4)
C2 B11 B10 105.3(4)
B12 B11 B10 59.7(4)
B7 B11 B10 108.0(4)
B6 B11 B10 59.5(3)
B11 B12 B10 60.7(3)
B11 B12 B7 60.0(3)
B10 B12 B7 108.7(4)
B11 B12 B9 108.9(4)
B10 B12 B9 60.0(4)
B7 B12 B9 108.8(4)
B11 B12 B8 108.1(4)
B10 B12 B8 107.8(4)
B7 B12 B8 60.2(4)
B9 B12 B8 60.1(4)
C41 B13 Si2 120.4(3)
C41 B13 Si1 130.9(4)
Si2 B13 Si1 108.7(3)

loop_
_geom_bond_atom_site_label_1
_geom_bond_atom_site_label_2
_geom_bond_distance
W1 C44 1.958(6)
W1 C46 2.028(7)
W1 C45 2.033(7)
W1 C42 2.042(6)
W1 C43 2.045(6)
W1 Br1 2.6913(6)
Si1 N2 1.802(3)
Si1 N1 1.811(3)
Si1 B13 1.903(5)
Si1 C1 1.921(4)
Si1 C15 2.253(4)
Si2 N4 1.809(4)
Si2 N3 1.820(3)
Si2 C2 1.899(4)
Si2 B13 1.900(5)
Si2 C30 2.255(4)
N1 C15 1.344(5)
N1 C11 1.498(5)
N2 C15 1.332(5)
N2 C22 1.502(5)
N3 C30 1.339(5)
N3 C26 1.498(5)
N4 C30 1.343(5)
N4 C37 1.492(6)
C1 C2 1.695(5)
C1 B4 1.705(7)
C1 B5 1.708(7)
C1 B6 1.721(6)
C1 B3 1.726(7)
C2 B11 1.712(6)
C2 B7 1.718(7)
C2 B3 1.722(7)
C2 B6 1.723(6)
C11 C14 1.452(8)
C11 C13 1.466(8)
C11 C12 1.482(8)
C15 C16 1.487(5)
C16 C21 1.373(6)
C16 C17 1.388(7)
C17 C18 1.388(7)
C18 C19 1.356(9)
C19 C20 1.355(9)
C20 C21 1.390(7)
C22 C24 1.518(6)
C22 C25 1.526(6)
C22 C23 1.528(6)
C26 C28 1.510(7)
C26 C27 1.510(8)
C26 C29 1.514(7)
C30 C31 1.497(5)
C31 C36 1.373(6)
C31 C32 1.378(7)
C32 C33 1.392(7)
C33 C34 1.347(9)
C34 C35 1.361(8)
C35 C36 1.392(7)
C37 C38 1.488(8)
C37 C40 1.523(8)
C37 C39 1.524(9)
C41 O1 1.046(6)
C41 B13 1.447(8)
C42 O2 1.127(7)
C43 O3 1.132(7)
C44 O4 1.148(7)
C45 O5 1.138(7)
C46 O6 1.133(7)
B3 B8 1.763(8)
B3 B4 1.782(8)
B3 B7 1.782(7)
B4 B5 1.766(9)
B4 B8 1.774(9)
B4 B9 1.782(8)
B5 B10 1.775(8)
B5 B6 1.776(8)
B5 B9 1.780(9)
B6 B10 1.770(8)
B6 B11 1.779(7)
B7 B11 1.773(8)
B7 B12 1.777(9)
B7 B8 1.792(9)
B8 B9 1.793(11)
B8 B12 1.799(9)
B9 B10 1.774(10)
B9 B12 1.782(9)
B10 B12 1.768(10)
B10 B11 1.786(8)
B11 B12 1.766(9)
